data_7040995
loop_
_publ_author_name
'Abucayon, E. G.'
'Khade, R. L.'
'Powell, D. R.'
'Shaw, M. J.'
'Zhang, Y.'
'Richter-Addo, G B'

_publ_section_title
;
 Over or under: hydride attack at the metal versus the coordinated
 nitrosyl ligand in ferric nitrosyl porphyrins.
;
_journal_issue 45
_journal_name_full 'Dalton transactions (Cambridge, England : 2003)'
_journal_page_first 18259
_journal_page_last 18266
_journal_paper_doi 10.1039/c6dt03860c
_journal_volume 45
_journal_year 2016
_chemical_formula_moiety 'C40 H42 Fe N7 O5, 0.5(C4 H7 N2), 1.5(Sb F6)'
_chemical_formula_sum 'C42 H45.5 F9 Fe N8 O5 Sb1.5'
_chemical_formula_weight 1151.84
_chemical_name_common '[(OEP)Fe(NO)(5-MeIm)]SbF6'
_space_group_crystal_system triclinic
_space_group_IT_number 2
_space_group_name_Hall '-P 1'
_space_group_name_H-M_alt 'P -1'
_symmetry_space_group_name_Hall '-P 1'
_symmetry_space_group_name_H-M 'P -1'
_atom_sites_solution_hydrogens mixed
_audit_creation_method SHELXL-2014/7
_audit_update_record
;
2016-06-11 deposited with the CCDC.
2016-10-21 downloaded from the CCDC.
;
_cell_angle_alpha 67.9924(14)
_cell_angle_beta 68.7999(14)
_cell_angle_gamma 64.7066(14)
_cell_formula_units_Z 2
_cell_length_a 12.0388(10)
_cell_length_b 14.0169(12)
_cell_length_c 16.3482(14)
_cell_measurement_reflns_used 9985
_cell_measurement_temperature 100(2)
_cell_measurement_theta_max 24.17
_cell_measurement_theta_min 2.43
_cell_volume 2244.7(3)
_computing_cell_refinement 'SAINT (Bruker, 2007)'
_computing_data_collection 'APEX2 (Bruker, 2007)'
_computing_data_reduction 'SAINT (Bruker, 2007)'
_computing_molecular_graphics 'XP (Bruker, 2002)'
_computing_publication_material 'SHELXL-2014/7 (Sheldrick, 2015b)'
_computing_structure_refinement 'SHELXL-2014/7 (Sheldrick, 2015b)'
_computing_structure_solution 'SHELXT (Sheldrick, 2015a)'
_diffrn_ambient_temperature 100(2)
_diffrn_measured_fraction_theta_full 1.000
_diffrn_measured_fraction_theta_max 0.998
_diffrn_measurement_device_type 'Bruker APEX CCD'
_diffrn_measurement_method '\f and \w scans'
_diffrn_radiation_type MoK\a
_diffrn_radiation_wavelength 0.71073
_diffrn_reflns_av_R_equivalents 0.0417
_diffrn_reflns_av_unetI/netI 0.0539
_diffrn_reflns_Laue_measured_fraction_full 1.000
_diffrn_reflns_Laue_measured_fraction_max 0.998
_diffrn_reflns_limit_h_max 14
_diffrn_reflns_limit_h_min -13
_diffrn_reflns_limit_k_max 17
_diffrn_reflns_limit_k_min -15
_diffrn_reflns_limit_l_max 20
_diffrn_reflns_limit_l_min 0
_diffrn_reflns_number 68484
_diffrn_reflns_point_group_measured_fraction_full 1.000
_diffrn_reflns_point_group_measured_fraction_max 0.998
_diffrn_reflns_theta_full 25.242
_diffrn_reflns_theta_max 25.902
_diffrn_reflns_theta_min 1.384
_exptl_absorpt_coefficient_mu 1.311
_exptl_absorpt_correction_T_max 0.925
_exptl_absorpt_correction_T_min 0.779
_exptl_absorpt_correction_type multi-scan
_exptl_absorpt_process_details 'TWINABS (Sheldrick, 2015c)'
_exptl_crystal_colour purple
_exptl_crystal_density_diffrn 1.704
_exptl_crystal_description block
_exptl_crystal_F_000 1154
_exptl_crystal_recrystallization_method 'Re-crystallisation from solvent'
_exptl_crystal_size_max 0.200
_exptl_crystal_size_mid 0.080
_exptl_crystal_size_min 0.060
_refine_diff_density_max 1.234
_refine_diff_density_min -0.560
_refine_diff_density_rms 0.113
_refine_ls_extinction_method none
_refine_ls_goodness_of_fit_ref 1.010
_refine_ls_hydrogen_treatment mixed
_refine_ls_matrix_type full
_refine_ls_number_parameters 751
_refine_ls_number_reflns 16006
_refine_ls_number_restraints 1337
_refine_ls_restrained_S_all 1.057
_refine_ls_R_factor_all 0.0970
_refine_ls_R_factor_gt 0.0646
_refine_ls_shift/su_max 0.000
_refine_ls_shift/su_mean 0.000
_refine_ls_structure_factor_coef Fsqd
_refine_ls_weighting_details 'w=1/[\s^2^(Fo^2^)+(0.1100P)^2^+1.4500P] where P=(Fo^2^+2Fc^2^)/3'
_refine_ls_weighting_scheme calc
_refine_ls_wR_factor_gt 0.1648
_refine_ls_wR_factor_ref 0.1854
_reflns_Friedel_coverage 0.000
_reflns_number_gt 11046
_reflns_number_total 16006
_reflns_threshold_expression 'I > 2\s(I)'
_cod_data_source_file c6dt03860c2.cif
_cod_data_source_block 16011
_cod_depositor_comments 'Adding full bibliography for 7040995--7040996.cif.'
_cod_original_formula_sum 'C42 H45.50 F9 Fe N8 O5 Sb1.50'
_cod_database_code 7040995
_shelx_space_group_comment
; 
The symmetry employed for this shelxl refinement is uniquely defined 
by the following loop, which should always be used as a source of 
symmetry information in preference to the above space-group names. 
They are only intended as comments. 
;
_shelx_estimated_absorpt_t_min 0.779
_shelx_estimated_absorpt_t_max 0.925

loop_
_space_group_symop_operation_xyz
'x, y, z'
'-x, -y, -z'

loop_
_atom_site_label
_atom_site_type_symbol
_atom_site_fract_x
_atom_site_fract_y
_atom_site_fract_z
_atom_site_U_iso_or_equiv
_atom_site_adp_type
_atom_site_occupancy
_atom_site_site_symmetry_order
_atom_site_calc_flag
_atom_site_refinement_flags_posn
_atom_site_refinement_flags_adp
_atom_site_refinement_flags_occupancy
_atom_site_disorder_assembly
_atom_site_disorder_group
Fe1 Fe 0.77350(8) 0.27146(7) 0.58905(5) 0.0328(2) Uani 1 1 d . U . . .
O1 O 0.550(3) -0.2494(12) 0.9553(12) 0.067(6) Uani 0.67(6) 1 d D U P A 1
O1' O 0.603(3) -0.2600(10) 0.9756(17) 0.048(7) Uani 0.33(6) 1 d D U P A 2
O2 O 0.4465(4) -0.1161(4) 1.0224(3) 0.0562(13) Uani 1 1 d . U . . .
O3 O 0.0899(4) 0.1787(5) 0.8963(3) 0.0619(14) Uani 1 1 d . U . . .
O4 O 0.1671(4) 0.1147(5) 1.0182(3) 0.0640(15) Uani 1 1 d . U . . .
O5 O 0.7242(4) 0.2450(4) 0.4466(3) 0.0456(11) Uani 1 1 d . U . . .
N1 N 0.9579(4) 0.2290(4) 0.5254(3) 0.0335(11) Uani 1 1 d . U . . .
N2 N 0.7948(4) 0.1141(4) 0.6517(3) 0.0328(11) Uani 1 1 d . U . . .
N3 N 0.5919(4) 0.3145(4) 0.6563(3) 0.0351(11) Uani 1 1 d . U . . .
N4 N 0.7554(5) 0.4295(4) 0.5356(3) 0.0363(11) Uani 1 1 d . U . . .
N5 N 0.8222(4) 0.2761(4) 0.6913(3) 0.0333(11) Uani 1 1 d . U . . .
N6 N 0.9245(5) 0.2300(5) 0.7936(3) 0.0390(12) Uani 1 1 d . U . . .
H6 H 0.984(6) 0.201(5) 0.821(4) 0.047 Uiso 1 1 d . U . . .
N7 N 0.7395(4) 0.2598(4) 0.5046(3) 0.0328(11) Uani 1 1 d . U . . .
C1 C 1.0192(6) 0.2976(5) 0.4594(4) 0.0348(14) Uani 1 1 d . U . . .
C2 C 1.1486(6) 0.2349(5) 0.4234(4) 0.0380(14) Uani 1 1 d . U . . .
C3 C 1.1663(6) 0.1293(5) 0.4725(4) 0.0355(14) Uani 1 1 d . U . . .
C4 C 1.0453(5) 0.1259(5) 0.5341(4) 0.0351(14) Uani 1 1 d . U . . .
C5 C 1.0243(5) 0.0299(5) 0.5918(4) 0.0308(13) Uani 1 1 d . U . . .
H5 H 1.0945 -0.0363 0.5938 0.037 Uiso 1 1 calc R U . . .
C6 C 0.9065(6) 0.0249(5) 0.6470(4) 0.0350(13) Uani 1 1 d . U . . .
C7 C 0.8814(6) -0.0733(5) 0.7053(4) 0.0362(14) Uani 1 1 d . U . . .
C8 C 0.7532(5) -0.0451(5) 0.7415(4) 0.0359(14) Uani 1 1 d . U . . .
C9 C 0.7012(5) 0.0725(5) 0.7063(4) 0.0340(13) Uani 1 1 d . U . . .
C10 C 0.5731(5) 0.1326(5) 0.7261(4) 0.0371(14) Uani 1 1 d . U . . .
H10 H 0.5158 0.0931 0.7574 0.044 Uiso 1 1 calc R U . . .
C11 C 0.5228(5) 0.2448(5) 0.7040(4) 0.0350(14) Uani 1 1 d . U . . .
C12 C 0.3907(5) 0.3076(6) 0.7331(4) 0.0409(15) Uani 1 1 d . U . . .
C13 C 0.3800(6) 0.4134(6) 0.7038(4) 0.0444(16) Uani 1 1 d . U . . .
C14 C 0.5056(6) 0.4184(5) 0.6537(4) 0.0412(15) Uani 1 1 d . U . . .
C15 C 0.5337(6) 0.5128(5) 0.6073(4) 0.0439(16) Uani 1 1 d . U . . .
H15 H 0.4672 0.5799 0.6129 0.053 Uiso 1 1 calc R U . . .
C16 C 0.6502(6) 0.5184(5) 0.5535(4) 0.0417(15) Uani 1 1 d . U . . .
C17 C 0.6790(7) 0.6180(5) 0.5036(4) 0.0462(16) Uani 1 1 d . U . . .
C18 C 0.8022(6) 0.5885(6) 0.4538(4) 0.0428(15) Uani 1 1 d . U . . .
C19 C 0.8491(6) 0.4708(5) 0.4749(4) 0.0383(14) Uani 1 1 d . U . . .
C20 C 0.9687(6) 0.4104(5) 0.4366(4) 0.0366(13) Uani 1 1 d . U . . .
H20 H 1.0210 0.4493 0.3907 0.044 Uiso 1 1 calc R U . . .
C21 C 1.2422(7) 0.2767(6) 0.3479(4) 0.0504(17) Uani 1 1 d . U . . .
H21 H 1.3270 0.2437 0.3539 0.060 Uiso 1 1 calc R U . . .
C22 C 1.2237(8) 0.3518(6) 0.2753(6) 0.068(2) Uani 1 1 d . U . . .
H22A H 1.1408 0.3880 0.2653 0.082 Uiso 1 1 calc R U . . .
H22B H 1.2927 0.3716 0.2312 0.082 Uiso 1 1 calc R U . . .
C23 C 1.2843(6) 0.0311(5) 0.4670(4) 0.0424(16) Uani 1 1 d . U . . .
H23A H 1.2728 -0.0193 0.4450 0.064 Uiso 1 1 calc R U . . .
H23B H 1.3015 -0.0057 0.5275 0.064 Uiso 1 1 calc R U . . .
H23C H 1.3557 0.0543 0.4251 0.064 Uiso 1 1 calc R U . . .
C24 C 0.9803(6) -0.1842(5) 0.7196(4) 0.0396(15) Uani 1 1 d . U . . .
H24A H 1.0636 -0.1784 0.6846 0.059 Uiso 1 1 calc R U . . .
H24B H 0.9797 -0.2144 0.7843 0.059 Uiso 1 1 calc R U . . .
H24C H 0.9624 -0.2324 0.6992 0.059 Uiso 1 1 calc R U . . .
C25 C 0.6771(6) -0.1165(5) 0.8051(4) 0.0406(15) Uani 1 1 d . U . . .
H25A H 0.7334 -0.1939 0.8152 0.049 Uiso 1 1 calc R U . . .
H25B H 0.6121 -0.1083 0.7770 0.049 Uiso 1 1 calc R U . . .
C26 C 0.6126(6) -0.0883(6) 0.8961(4) 0.0477(16) Uani 1 1 d . U . . .
H26A H 0.6774 -0.0929 0.9225 0.057 Uiso 1 1 calc R U . . .
H26B H 0.5535 -0.0120 0.8860 0.057 Uiso 1 1 calc R U . . .
C27 C 0.5413(7) -0.1621(6) 0.9621(5) 0.0529(17) Uani 1 1 d D U . . .
C28 C 0.3717(8) -0.1815(8) 1.0873(5) 0.075(3) Uani 1 1 d . U . . .
H28A H 0.3208 -0.1899 1.0569 0.113 Uiso 1 1 calc R U . . .
H28B H 0.3156 -0.1457 1.1358 0.113 Uiso 1 1 calc R U . . .
H28C H 0.4277 -0.2537 1.1133 0.113 Uiso 1 1 calc R U . . .
C29 C 0.2858(6) 0.2590(6) 0.7841(4) 0.0452(16) Uani 1 1 d . U . . .
H29A H 0.2983 0.2022 0.7564 0.054 Uiso 1 1 calc R U . . .
H29B H 0.2038 0.3171 0.7762 0.054 Uiso 1 1 calc R U . . .
C30 C 0.2783(6) 0.2083(6) 0.8856(4) 0.0434(16) Uani 1 1 d . U . . .
H30A H 0.3580 0.1473 0.8943 0.052 Uiso 1 1 calc R U . . .
H30B H 0.2685 0.2638 0.9137 0.052 Uiso 1 1 calc R U . . .
C31 C 0.1692(6) 0.1665(6) 0.9319(4) 0.0483(17) Uani 1 1 d . U . . .
C32 C 0.0600(8) 0.0783(9) 1.0706(6) 0.085(3) Uani 1 1 d . U . . .
H32A H -0.0186 0.1403 1.0649 0.128 Uiso 1 1 calc R U . . .
H32B H 0.0633 0.0483 1.1346 0.128 Uiso 1 1 calc R U . . .
H32C H 0.0629 0.0217 1.0477 0.128 Uiso 1 1 calc R U . . .
C33 C 0.2637(6) 0.5119(6) 0.7153(5) 0.0526(19) Uani 1 1 d . U . . .
H33A H 0.2349 0.5468 0.6588 0.079 Uiso 1 1 calc R U . . .
H33B H 0.2836 0.5639 0.7297 0.079 Uiso 1 1 calc R U . . .
H33C H 0.1968 0.4894 0.7649 0.079 Uiso 1 1 calc R U . . .
C34 C 0.5887(8) 0.7277(6) 0.5099(6) 0.062(2) Uani 1 1 d D U . . .
H34 H 0.5209 0.7315 0.5627 0.074 Uiso 0.649(17) 1 calc R U P B 1
H34' H 0.5908 0.7830 0.4541 0.074 Uiso 0.351(17) 1 calc R U P B 2
C35 C 0.5919(11) 0.8172(9) 0.4524(8) 0.055(4) Uani 0.649(17) 1 d D U P B 1
H35A H 0.6577 0.8180 0.3983 0.067 Uiso 0.649(17) 1 calc R U P B 1
H35B H 0.5286 0.8839 0.4631 0.067 Uiso 0.649(17) 1 calc R U P B 1
C35' C 0.509(2) 0.760(3) 0.5773(16) 0.101(10) Uani 0.351(17) 1 d D U P B 2
H35C H 0.5015 0.7094 0.6356 0.121 Uiso 0.351(17) 1 calc R U P B 2
H35D H 0.4572 0.8344 0.5702 0.121 Uiso 0.351(17) 1 calc R U P B 2
C36 C 0.8781(7) 0.6594(6) 0.3928(5) 0.0516(17) Uani 1 1 d . U . . .
H36A H 0.9556 0.6359 0.4127 0.077 Uiso 1 1 calc R U . . .
H36B H 0.8286 0.7353 0.3950 0.077 Uiso 1 1 calc R U . . .
H36C H 0.9003 0.6539 0.3305 0.077 Uiso 1 1 calc R U . . .
C37 C 0.9154(6) 0.2016(5) 0.7276(4) 0.0369(14) Uani 1 1 d . U . . .
H37 H 0.9691 0.1363 0.7095 0.044 Uiso 1 1 calc R U . . .
C38 C 0.7667(6) 0.3551(5) 0.7386(4) 0.0434(15) Uani 1 1 d . U . . .
H38 H 0.6952 0.4189 0.7283 0.052 Uiso 1 1 calc R U . . .
C39 C 0.8310(6) 0.3272(6) 0.8021(4) 0.0441(15) Uani 1 1 d . U . . .
C40 C 0.8128(8) 0.3799(7) 0.8728(5) 0.071(2) Uani 1 1 d . U . . .
H40A H 0.8000 0.3292 0.9332 0.106 Uiso 1 1 calc R U . . .
H40B H 0.7386 0.4467 0.8701 0.106 Uiso 1 1 calc R U . . .
H40C H 0.8880 0.3982 0.8614 0.106 Uiso 1 1 calc R U . . .
Sb1A Sb 0.3136(2) 0.8941(2) 0.78128(16) 0.0489(4) Uani 0.705(9) 1 d D U P C 1
F1A F 0.3896(5) 0.9419(7) 0.6594(3) 0.100(3) Uani 0.705(9) 1 d D U P C 1
F2A F 0.3695(6) 0.9795(5) 0.8106(5) 0.070(2) Uani 0.705(9) 1 d D U P C 1
F3A F 0.1644(5) 1.0104(4) 0.7671(5) 0.089(3) Uani 0.705(9) 1 d D U P C 1
F4A F 0.2414(5) 0.8446(6) 0.9037(3) 0.097(3) Uani 0.705(9) 1 d D U P C 1
F5A F 0.2570(6) 0.8094(5) 0.7518(5) 0.103(2) Uani 0.705(9) 1 d D U P C 1
F6A F 0.4631(4) 0.7765(4) 0.7943(4) 0.0653(19) Uani 0.705(9) 1 d D U P C 1
Sb1' Sb 0.2965(7) 0.9191(7) 0.7734(5) 0.0684(14) Uani 0.295(9) 1 d D U P C 2
F1A' F 0.4640(8) 0.8212(12) 0.7523(10) 0.077(4) Uani 0.295(9) 1 d D U P C 2
F2A' F 0.3418(14) 0.9734(11) 0.8416(8) 0.070(4) Uani 0.295(9) 1 d D U P C 2
F3A' F 0.2568(13) 0.8128(9) 0.8803(8) 0.089(5) Uani 0.295(9) 1 d D U P C 2
F4A' F 0.1330(9) 1.0128(9) 0.7983(10) 0.081(5) Uani 0.295(9) 1 d D U P C 2
F5A' F 0.2556(13) 0.8614(12) 0.7085(9) 0.085(4) Uani 0.295(9) 1 d D U P C 2
F6A' F 0.3409(14) 1.0212(12) 0.6700(7) 0.097(5) Uani 0.295(9) 1 d D U P C 2
Sb1B Sb 1.0000 0.5000 1.0000 0.0720(3) Uani 1 2 d DS U P . .
F1B F 0.9686(9) 0.5446(7) 0.8857(3) 0.099(3) Uani 0.678(7) 1 d D U P D 1
F2B F 0.9950(11) 0.6390(4) 0.9870(7) 0.118(3) Uani 0.678(7) 1 d D U P D 1
F3B F 0.8269(4) 0.5435(8) 1.0531(5) 0.106(3) Uani 0.678(7) 1 d D U P D 1
F1B' F 1.0380(15) 0.4457(12) 0.9044(11) 0.094(4) Uani 0.322(7) 1 d D U P D 2
F2B' F 1.0855(14) 0.5982(13) 0.9297(13) 0.104(5) Uani 0.322(7) 1 d D U P D 2
F3B' F 0.8507(12) 0.6037(13) 0.9704(13) 0.105(5) Uani 0.322(7) 1 d D U P D 2
N1C N 0.5188(14) 0.5794(14) 0.9583(12) 0.060(4) Uani 0.5 1 d . U P E -1
H1C H 0.4950 0.6474 0.9253 0.072 Uiso 0.5 1 calc R U P E -1
C2C C 0.6014(13) 0.5355(11) 1.0145(9) 0.041(3) Uani 0.5 1 d . U P E -1
H2C H 0.6485 0.5732 1.0178 0.049 Uiso 0.5 1 calc R U P E -1
N3C N 0.6066(15) 0.4356(13) 1.0625(12) 0.082(4) Uani 0.5 1 d . U P E -1
H3C H 0.6440 0.3948 1.1075 0.099 Uiso 0.5 1 calc R U P E -1
C4C C 0.5420(16) 0.4104(19) 1.0273(17) 0.062(5) Uani 0.5 1 d . U P E -1
H4C H 0.5369 0.3396 1.0436 0.075 Uiso 0.5 1 calc R U P E -1
C5C C 0.4821(15) 0.4999(14) 0.9633(12) 0.061(4) Uani 0.5 1 d . U P E -1
C6C C 0.401(2) 0.4981(17) 0.9118(19) 0.098(7) Uani 0.5 1 d . U P E -1
H6CA H 0.4055 0.5534 0.8533 0.148 Uiso 0.5 1 calc R U P E -1
H6CB H 0.3132 0.5139 0.9475 0.148 Uiso 0.5 1 calc R U P E -1
H6CC H 0.4323 0.4257 0.9012 0.148 Uiso 0.5 1 calc R U P E -1

loop_
_atom_site_aniso_label
_atom_site_aniso_U_11
_atom_site_aniso_U_22
_atom_site_aniso_U_33
_atom_site_aniso_U_23
_atom_site_aniso_U_13
_atom_site_aniso_U_12
Fe1 0.0262(4) 0.0392(5) 0.0300(4) -0.0097(4) -0.0085(3) -0.0065(4)
O1 0.065(13) 0.057(6) 0.066(7) -0.015(5) 0.007(7) -0.029(7)
O1' 0.033(10) 0.048(8) 0.063(11) -0.012(6) -0.013(8) -0.015(6)
O2 0.051(3) 0.080(4) 0.042(2) -0.020(2) 0.000(2) -0.032(3)
O3 0.035(3) 0.108(4) 0.049(3) -0.027(3) -0.013(2) -0.022(3)
O4 0.040(3) 0.104(4) 0.046(3) -0.004(3) -0.012(2) -0.035(3)
O5 0.052(3) 0.053(3) 0.038(2) -0.013(2) -0.019(2) -0.016(2)
N1 0.027(2) 0.036(3) 0.034(2) -0.010(2) -0.006(2) -0.008(2)
N2 0.025(2) 0.039(3) 0.033(2) -0.014(2) -0.0059(19) -0.006(2)
N3 0.027(2) 0.043(3) 0.030(2) -0.009(2) -0.010(2) -0.005(2)
N4 0.031(3) 0.039(3) 0.037(3) -0.008(2) -0.013(2) -0.007(2)
N5 0.028(2) 0.039(3) 0.032(2) -0.011(2) -0.0086(19) -0.008(2)
N6 0.033(3) 0.047(3) 0.038(3) -0.009(2) -0.014(2) -0.011(2)
N7 0.026(2) 0.034(3) 0.033(2) -0.005(2) -0.007(2) -0.008(2)
C1 0.031(3) 0.045(4) 0.032(3) -0.012(3) -0.009(2) -0.013(3)
C2 0.034(3) 0.045(4) 0.039(3) -0.015(3) -0.010(3) -0.013(3)
C3 0.029(3) 0.050(4) 0.031(3) -0.015(3) -0.005(2) -0.013(3)
C4 0.025(3) 0.048(4) 0.034(3) -0.019(3) -0.005(2) -0.009(3)
C5 0.022(3) 0.037(3) 0.029(3) -0.012(2) -0.006(2) -0.004(2)
C6 0.033(3) 0.042(3) 0.033(3) -0.013(3) -0.011(2) -0.011(3)
C7 0.033(3) 0.045(4) 0.034(3) -0.016(3) -0.005(2) -0.014(3)
C8 0.030(3) 0.042(4) 0.034(3) -0.013(3) -0.007(2) -0.008(3)
C9 0.030(3) 0.042(3) 0.029(3) -0.014(3) -0.006(2) -0.008(3)
C10 0.027(3) 0.048(4) 0.033(3) -0.014(3) -0.007(2) -0.007(3)
C11 0.023(3) 0.048(4) 0.033(3) -0.016(3) -0.009(2) -0.004(3)
C12 0.023(3) 0.060(4) 0.031(3) -0.014(3) -0.010(2) -0.003(3)
C13 0.031(3) 0.052(4) 0.038(3) -0.009(3) -0.013(3) -0.002(3)
C14 0.029(3) 0.051(4) 0.035(3) -0.013(3) -0.012(2) -0.001(3)
C15 0.037(3) 0.037(4) 0.049(4) -0.016(3) -0.012(3) 0.000(3)
C16 0.035(3) 0.040(4) 0.044(3) -0.012(3) -0.017(3) -0.002(3)
C17 0.051(4) 0.039(4) 0.047(4) -0.008(3) -0.023(3) -0.008(3)
C18 0.045(4) 0.047(4) 0.039(3) -0.010(3) -0.019(3) -0.012(3)
C19 0.040(3) 0.041(4) 0.038(3) -0.008(3) -0.020(3) -0.011(3)
C20 0.036(3) 0.043(4) 0.033(3) -0.007(3) -0.009(2) -0.018(3)
C21 0.042(4) 0.062(5) 0.044(4) -0.014(3) -0.007(3) -0.018(3)
C22 0.062(5) 0.058(5) 0.069(5) -0.017(4) -0.005(4) -0.015(4)
C23 0.034(3) 0.049(4) 0.041(3) -0.018(3) 0.002(3) -0.014(3)
C24 0.031(3) 0.043(4) 0.041(3) -0.012(3) -0.005(3) -0.011(3)
C25 0.030(3) 0.043(4) 0.046(3) -0.013(3) -0.007(3) -0.010(3)
C26 0.042(4) 0.062(4) 0.042(3) -0.015(3) -0.005(3) -0.024(3)
C27 0.052(4) 0.050(4) 0.048(4) -0.012(3) -0.009(3) -0.012(3)
C28 0.077(6) 0.112(7) 0.050(4) -0.025(4) 0.015(4) -0.064(6)
C29 0.026(3) 0.060(4) 0.045(3) -0.020(3) -0.011(3) -0.002(3)
C30 0.027(3) 0.062(4) 0.037(3) -0.019(3) -0.006(2) -0.007(3)
C31 0.031(3) 0.068(5) 0.044(4) -0.024(3) -0.010(3) -0.007(3)
C32 0.057(5) 0.146(9) 0.061(5) -0.007(5) -0.010(4) -0.063(6)
C33 0.030(3) 0.057(5) 0.051(4) -0.009(3) -0.005(3) -0.005(3)
C34 0.053(5) 0.042(4) 0.085(6) -0.008(4) -0.030(4) -0.008(3)
C35 0.047(7) 0.047(7) 0.062(7) -0.021(5) -0.021(5) 0.006(5)
C35' 0.075(16) 0.092(19) 0.14(2) -0.055(17) -0.020(14) -0.012(14)
C36 0.056(4) 0.044(4) 0.056(4) -0.005(3) -0.024(3) -0.016(3)
C37 0.032(3) 0.042(4) 0.040(3) -0.013(3) -0.012(3) -0.011(3)
C38 0.039(3) 0.044(4) 0.045(3) -0.017(3) -0.014(3) -0.005(3)
C39 0.043(4) 0.049(4) 0.044(3) -0.015(3) -0.012(3) -0.014(3)
C40 0.084(6) 0.065(5) 0.071(5) -0.027(4) -0.041(5) -0.007(4)
Sb1A 0.0311(7) 0.0596(8) 0.0485(6) 0.0051(5) -0.0201(5) -0.0163(6)
F1A 0.088(5) 0.102(5) 0.057(3) 0.006(4) -0.009(3) -0.014(4)
F2A 0.036(4) 0.089(4) 0.089(5) -0.031(4) -0.007(4) -0.024(3)
F3A 0.048(4) 0.084(4) 0.115(6) -0.013(4) -0.035(4) -0.001(3)
F4A 0.064(4) 0.109(5) 0.070(4) 0.004(4) 0.000(3) -0.023(4)
F5A 0.088(4) 0.104(5) 0.140(6) -0.022(5) -0.054(4) -0.039(4)
F6A 0.044(3) 0.065(4) 0.063(4) 0.007(3) -0.019(3) -0.011(3)
Sb1' 0.0396(19) 0.097(3) 0.069(2) -0.011(2) -0.0253(15) -0.023(2)
F1A' 0.056(6) 0.102(7) 0.063(7) -0.025(6) -0.010(5) -0.017(6)
F2A' 0.030(6) 0.098(7) 0.062(7) -0.029(6) -0.002(6) -0.005(5)
F3A' 0.053(7) 0.075(7) 0.075(7) -0.006(6) 0.010(6) 0.003(6)
F4A' 0.036(6) 0.081(8) 0.100(9) 0.005(7) -0.016(6) -0.022(6)
F5A' 0.075(7) 0.089(8) 0.096(7) 0.001(6) -0.045(6) -0.034(6)
F6A' 0.098(9) 0.109(9) 0.072(7) -0.014(7) -0.005(6) -0.044(7)
Sb1B 0.0828(6) 0.0725(6) 0.0679(5) -0.0346(4) -0.0283(4) -0.0105(5)
F1B 0.123(6) 0.103(6) 0.077(4) -0.024(4) -0.054(4) -0.020(5)
F2B 0.148(7) 0.073(5) 0.138(7) -0.044(5) -0.046(6) -0.018(5)
F3B 0.101(5) 0.113(6) 0.090(5) -0.037(4) -0.045(4) 0.003(5)
F1B' 0.103(9) 0.107(8) 0.083(8) -0.049(7) -0.020(7) -0.027(7)
F2B' 0.104(9) 0.087(8) 0.113(9) -0.025(7) -0.019(7) -0.030(7)
F3B' 0.097(7) 0.097(8) 0.106(8) -0.027(7) -0.038(6) -0.006(6)
N1C 0.062(10) 0.052(7) 0.070(9) -0.023(6) -0.016(9) -0.016(8)
C2C 0.042(7) 0.034(7) 0.051(7) -0.012(5) -0.013(6) -0.015(6)
N3C 0.076(10) 0.066(8) 0.102(10) -0.016(7) -0.027(8) -0.021(7)
C4C 0.037(10) 0.058(8) 0.092(12) -0.023(7) -0.010(9) -0.017(8)
C5C 0.044(8) 0.048(8) 0.090(10) -0.021(7) -0.025(7) -0.005(7)
C6C 0.086(14) 0.057(12) 0.19(2) -0.048(13) -0.082(16) -0.002(10)

loop_
_atom_type_symbol
_atom_type_description
_atom_type_scat_dispersion_real
_atom_type_scat_dispersion_imag
_atom_type_scat_source
C C 0.0033 0.0016 'International Tables Vol C Tables 4.2.6.8 and 6.1.1.4'
H H 0.0000 0.0000 'International Tables Vol C Tables 4.2.6.8 and 6.1.1.4'
N N 0.0061 0.0033 'International Tables Vol C Tables 4.2.6.8 and 6.1.1.4'
O O 0.0106 0.0060 'International Tables Vol C Tables 4.2.6.8 and 6.1.1.4'
F F 0.0171 0.0103 'International Tables Vol C Tables 4.2.6.8 and 6.1.1.4'
Fe Fe 0.3463 0.8444 'International Tables Vol C Tables 4.2.6.8 and 6.1.1.4'
Sb Sb -0.5866 1.5461 'International Tables Vol C Tables 4.2.6.8 and 6.1.1.4'

loop_
_geom_angle_atom_site_label_1
_geom_angle_atom_site_label_2
_geom_angle_atom_site_label_3
_geom_angle
_geom_angle_site_symmetry_1
_geom_angle_site_symmetry_3
N7 Fe1 N5 176.4(2) . .
N7 Fe1 N3 92.2(2) . .
N5 Fe1 N3 89.99(19) . .
N7 Fe1 N2 89.8(2) . .
N5 Fe1 N2 87.27(19) . .
N3 Fe1 N2 90.4(2) . .
N7 Fe1 N4 95.1(2) . .
N5 Fe1 N4 87.8(2) . .
N3 Fe1 N4 89.3(2) . .
N2 Fe1 N4 175.05(19) . .
N7 Fe1 N1 90.1(2) . .
N5 Fe1 N1 87.71(19) . .
N3 Fe1 N1 177.69(19) . .
N2 Fe1 N1 89.75(19) . .
N4 Fe1 N1 90.4(2) . .
C27 O2 C28 116.4(6) . .
C31 O4 C32 116.4(6) . .
C4 N1 C1 106.3(5) . .
C4 N1 Fe1 127.2(4) . .
C1 N1 Fe1 126.4(4) . .
C9 N2 C6 106.1(5) . .
C9 N2 Fe1 126.4(4) . .
C6 N2 Fe1 127.5(4) . .
C14 N3 C11 105.7(5) . .
C14 N3 Fe1 127.9(4) . .
C11 N3 Fe1 125.8(4) . .
C16 N4 C19 106.4(5) . .
C16 N4 Fe1 127.5(4) . .
C19 N4 Fe1 126.1(4) . .
C37 N5 C38 106.1(5) . .
C37 N5 Fe1 125.6(4) . .
C38 N5 Fe1 128.3(4) . .
C37 N6 C39 108.5(5) . .
C37 N6 H6 128(5) . .
C39 N6 H6 123(5) . .
O5 N7 Fe1 174.8(5) . .
N1 C1 C20 124.9(6) . .
N1 C1 C2 110.0(5) . .
C20 C1 C2 124.8(6) . .
C3 C2 C1 106.7(5) . .
C3 C2 C21 126.4(6) . .
C1 C2 C21 126.9(6) . .
C2 C3 C4 106.7(5) . .
C2 C3 C23 129.1(5) . .
C4 C3 C23 124.1(6) . .
N1 C4 C5 126.4(5) . .
N1 C4 C3 110.1(5) . .
C5 C4 C3 123.5(6) . .
C4 C5 C6 123.9(5) . .
C4 C5 H5 118.1 . .
C6 C5 H5 118.1 . .
N2 C6 C5 125.0(5) . .
N2 C6 C7 109.8(5) . .
C5 C6 C7 125.1(6) . .
C8 C7 C6 107.2(5) . .
C8 C7 C24 128.4(5) . .
C6 C7 C24 124.4(5) . .
C7 C8 C9 106.1(5) . .
C7 C8 C25 129.1(6) . .
C9 C8 C25 124.8(5) . .
N2 C9 C10 125.5(6) . .
N2 C9 C8 110.6(5) . .
C10 C9 C8 123.8(6) . .
C11 C10 C9 125.0(6) . .
C11 C10 H10 117.5 . .
C9 C10 H10 117.5 . .
C10 C11 N3 125.1(5) . .
C10 C11 C12 125.0(6) . .
N3 C11 C12 109.7(6) . .
C13 C12 C11 107.6(6) . .
C13 C12 C29 127.7(6) . .
C11 C12 C29 124.6(6) . .
C12 C13 C14 106.8(6) . .
C12 C13 C33 129.0(6) . .
C14 C13 C33 124.1(6) . .
C15 C14 N3 124.7(6) . .
C15 C14 C13 125.2(6) . .
N3 C14 C13 110.1(6) . .
C14 C15 C16 125.5(6) . .
C14 C15 H15 117.2 . .
C16 C15 H15 117.2 . .
N4 C16 C15 124.8(6) . .
N4 C16 C17 109.8(5) . .
C15 C16 C17 125.4(6) . .
C18 C17 C16 107.1(6) . .
C18 C17 C34 129.1(6) . .
C16 C17 C34 123.8(6) . .
C17 C18 C19 106.5(6) . .
C17 C18 C36 128.7(6) . .
C19 C18 C36 124.8(6) . .
C20 C19 N4 125.8(6) . .
C20 C19 C18 123.9(6) . .
N4 C19 C18 110.2(6) . .
C19 C20 C1 125.3(6) . .
C19 C20 H20 117.3 . .
C1 C20 H20 117.3 . .
C22 C21 C2 128.0(7) . .
C22 C21 H21 116.0 . .
C2 C21 H21 116.0 . .
C21 C22 H22A 120.0 . .
C21 C22 H22B 120.0 . .
H22A C22 H22B 120.0 . .
C3 C23 H23A 109.5 . .
C3 C23 H23B 109.5 . .
H23A C23 H23B 109.5 . .
C3 C23 H23C 109.5 . .
H23A C23 H23C 109.5 . .
H23B C23 H23C 109.5 . .
C7 C24 H24A 109.5 . .
C7 C24 H24B 109.5 . .
H24A C24 H24B 109.5 . .
C7 C24 H24C 109.5 . .
H24A C24 H24C 109.5 . .
H24B C24 H24C 109.5 . .
C8 C25 C26 111.9(5) . .
C8 C25 H25A 109.2 . .
C26 C25 H25A 109.2 . .
C8 C25 H25B 109.2 . .
C26 C25 H25B 109.2 . .
H25A C25 H25B 107.9 . .
C27 C26 C25 112.8(6) . .
C27 C26 H26A 109.0 . .
C25 C26 H26A 109.0 . .
C27 C26 H26B 109.0 . .
C25 C26 H26B 109.0 . .
H26A C26 H26B 107.8 . .
O1' C27 O2 124.8(11) . .
O1 C27 O2 119.2(10) . .
O1' C27 C26 115.2(14) . .
O1 C27 C26 126.4(8) . .
O2 C27 C26 113.2(7) . .
O2 C28 H28A 109.5 . .
O2 C28 H28B 109.5 . .
H28A C28 H28B 109.5 . .
O2 C28 H28C 109.5 . .
H28A C28 H28C 109.5 . .
H28B C28 H28C 109.5 . .
C12 C29 C30 114.5(5) . .
C12 C29 H29A 108.6 . .
C30 C29 H29A 108.6 . .
C12 C29 H29B 108.6 . .
C30 C29 H29B 108.6 . .
H29A C29 H29B 107.6 . .
C31 C30 C29 111.4(5) . .
C31 C30 H30A 109.4 . .
C29 C30 H30A 109.4 . .
C31 C30 H30B 109.4 . .
C29 C30 H30B 109.4 . .
H30A C30 H30B 108.0 . .
O3 C31 O4 122.6(6) . .
O3 C31 C30 125.2(6) . .
O4 C31 C30 112.2(5) . .
O4 C32 H32A 109.5 . .
O4 C32 H32B 109.5 . .
H32A C32 H32B 109.5 . .
O4 C32 H32C 109.5 . .
H32A C32 H32C 109.5 . .
H32B C32 H32C 109.5 . .
C13 C33 H33A 109.5 . .
C13 C33 H33B 109.5 . .
H33A C33 H33B 109.5 . .
C13 C33 H33C 109.5 . .
H33A C33 H33C 109.5 . .
H33B C33 H33C 109.5 . .
C35' C34 C17 130.1(17) . .
C35 C34 C17 126.7(9) . .
C35 C34 H34 116.6 . .
C17 C34 H34 116.6 . .
C35' C34 H34' 114.9 . .
C17 C34 H34' 114.9 . .
C34 C35 H35A 120.0 . .
C34 C35 H35B 120.0 . .
H35A C35 H35B 120.0 . .
C34 C35' H35C 120.0 . .
C34 C35' H35D 120.0 . .
H35C C35' H35D 120.0 . .
C18 C36 H36A 109.5 . .
C18 C36 H36B 109.5 . .
H36A C36 H36B 109.5 . .
C18 C36 H36C 109.5 . .
H36A C36 H36C 109.5 . .
H36B C36 H36C 109.5 . .
N5 C37 N6 110.7(6) . .
N5 C37 H37 124.6 . .
N6 C37 H37 124.6 . .
C39 C38 N5 109.1(6) . .
C39 C38 H38 125.5 . .
N5 C38 H38 125.5 . .
C38 C39 N6 105.5(6) . .
C38 C39 C40 132.7(7) . .
N6 C39 C40 121.8(6) . .
C39 C40 H40A 109.5 . .
C39 C40 H40B 109.5 . .
H40A C40 H40B 109.5 . .
C39 C40 H40C 109.5 . .
H40A C40 H40C 109.5 . .
H40B C40 H40C 109.5 . .
F3A Sb1A F4A 90.85(18) . .
F3A Sb1A F1A 90.38(19) . .
F4A Sb1A F1A 178.7(2) . .
F3A Sb1A F5A 89.71(18) . .
F4A Sb1A F5A 90.18(19) . .
F1A Sb1A F5A 90.36(19) . .
F3A Sb1A F2A 89.98(18) . .
F4A Sb1A F2A 89.86(19) . .
F1A Sb1A F2A 89.61(18) . .
F5A Sb1A F2A 179.7(2) . .
F3A Sb1A F6A 179.1(2) . .
F4A Sb1A F6A 89.52(18) . .
F1A Sb1A F6A 89.25(17) . .
F5A Sb1A F6A 89.49(18) . .
F2A Sb1A F6A 90.82(18) . .
F4A' Sb1' F6A' 91.7(4) . .
F4A' Sb1' F5A' 91.5(4) . .
F6A' Sb1' F5A' 91.2(4) . .
F4A' Sb1' F2A' 90.0(2) . .
F6A' Sb1' F2A' 90.0(2) . .
F5A' Sb1' F2A' 178.1(5) . .
F4A' Sb1' F3A' 90.0(2) . .
F6A' Sb1' F3A' 177.9(5) . .
F5A' Sb1' F3A' 90.0(2) . .
F2A' Sb1' F3A' 88.7(4) . .
F4A' Sb1' F1A' 178.0(5) . .
F6A' Sb1' F1A' 89.9(2) . .
F5A' Sb1' F1A' 89.8(2) . .
F2A' Sb1' F1A' 88.7(4) . .
F3A' Sb1' F1A' 88.3(4) . .
F1B' Sb1B F1B' 180.0 2_767 .
F2B Sb1B F2B 180.0(7) 2_767 .
F1B' Sb1B F2B' 91.6(6) 2_767 2_767
F1B' Sb1B F2B' 88.4(6) . 2_767
F1B' Sb1B F2B' 88.4(6) 2_767 .
F1B' Sb1B F2B' 91.6(6) . .
F2B' Sb1B F2B' 180.0 2_767 .
F1B' Sb1B F3B' 88.6(6) 2_767 .
F1B' Sb1B F3B' 91.4(6) . .
F2B' Sb1B F3B' 89.7(5) 2_767 .
F2B' Sb1B F3B' 90.3(5) . .
F1B' Sb1B F3B' 91.4(6) 2_767 2_767
F1B' Sb1B F3B' 88.6(6) . 2_767
F2B' Sb1B F3B' 90.3(5) 2_767 2_767
F2B' Sb1B F3B' 89.7(5) . 2_767
F3B' Sb1B F3B' 180.0(12) . 2_767
F2B Sb1B F1B 90.6(4) 2_767 2_767
F2B Sb1B F1B 89.4(4) . 2_767
F2B Sb1B F1B 89.4(4) 2_767 .
F2B Sb1B F1B 90.6(4) . .
F1B Sb1B F1B 180.0(6) 2_767 .
F2B Sb1B F3B 88.2(5) 2_767 2_767
F2B Sb1B F3B 91.8(5) . 2_767
F1B Sb1B F3B 90.7(4) 2_767 2_767
F1B Sb1B F3B 89.3(4) . 2_767
F2B Sb1B F3B 91.8(5) 2_767 .
F2B Sb1B F3B 88.2(5) . .
F1B Sb1B F3B 89.3(4) 2_767 .
F1B Sb1B F3B 90.7(4) . .
F3B Sb1B F3B 180.0 2_767 .
C5C N1C C2C 107.5(16) . .
C5C N1C H1C 126.3 . .
C2C N1C H1C 126.3 . .
N3C C2C N1C 111.8(15) . .
N3C C2C H2C 124.1 . .
N1C C2C H2C 124.1 . .
C2C N3C C4C 103.7(17) . .
C2C N3C H3C 128.1 . .
C4C N3C H3C 128.1 . .
N3C C4C C5C 113(2) . .
N3C C4C H4C 123.6 . .
C5C C4C H4C 123.6 . .
N1C C5C C4C 103.6(16) . .
N1C C5C C6C 130.8(18) . .
C4C C5C C6C 125.6(18) . .
C5C C6C H6CA 109.5 . .
C5C C6C H6CB 109.5 . .
H6CA C6C H6CB 109.5 . .
C5C C6C H6CC 109.5 . .
H6CA C6C H6CC 109.5 . .
H6CB C6C H6CC 109.5 . .

loop_
_geom_bond_atom_site_label_1
_geom_bond_atom_site_label_2
_geom_bond_distance
_geom_bond_site_symmetry_2
Fe1 N7 1.654(5) .
Fe1 N5 1.990(5) .
Fe1 N3 1.996(5) .
Fe1 N2 1.998(5) .
Fe1 N4 1.999(5) .
Fe1 N1 2.007(5) .
O1 C27 1.227(10) .
O1' C27 1.225(10) .
O2 C27 1.313(8) .
O2 C28 1.436(8) .
O3 C31 1.211(8) .
O4 C31 1.320(8) .
O4 C32 1.446(8) .
O5 N7 1.133(6) .
N1 C4 1.368(7) .
N1 C1 1.373(7) .
N2 C9 1.361(7) .
N2 C6 1.392(7) .
N3 C14 1.376(8) .
N3 C11 1.381(8) .
N4 C16 1.378(7) .
N4 C19 1.382(8) .
N5 C37 1.311(7) .
N5 C38 1.382(8) .
N6 C37 1.334(8) .
N6 C39 1.364(8) .
N6 H6 0.85(7) .
C1 C20 1.382(8) .
C1 C2 1.448(8) .
C2 C3 1.359(9) .
C2 C21 1.467(9) .
C3 C4 1.450(8) .
C3 C23 1.499(8) .
C4 C5 1.389(8) .
C5 C6 1.394(8) .
C5 H5 0.9500 .
C6 C7 1.435(8) .
C7 C8 1.372(8) .
C7 C24 1.495(8) .
C8 C9 1.452(8) .
C8 C25 1.496(8) .
C9 C10 1.387(8) .
C10 C11 1.375(9) .
C10 H10 0.9500 .
C11 C12 1.449(8) .
C12 C13 1.339(9) .
C12 C29 1.518(9) .
C13 C14 1.454(9) .
C13 C33 1.501(9) .
C14 C15 1.373(9) .
C15 C16 1.378(9) .
C15 H15 0.9500 .
C16 C17 1.445(9) .
C17 C18 1.374(9) .
C17 C34 1.472(10) .
C18 C19 1.441(9) .
C18 C36 1.480(9) .
C19 C20 1.373(8) .
C20 H20 0.9500 .
C21 C22 1.272(10) .
C21 H21 0.9500 .
C22 H22A 0.9500 .
C22 H22B 0.9500 .
C23 H23A 0.9800 .
C23 H23B 0.9800 .
C23 H23C 0.9800 .
C24 H24A 0.9800 .
C24 H24B 0.9800 .
C24 H24C 0.9800 .
C25 C26 1.522(9) .
C25 H25A 0.9900 .
C25 H25B 0.9900 .
C26 C27 1.492(9) .
C26 H26A 0.9900 .
C26 H26B 0.9900 .
C28 H28A 0.9800 .
C28 H28B 0.9800 .
C28 H28C 0.9800 .
C29 C30 1.526(8) .
C29 H29A 0.9900 .
C29 H29B 0.9900 .
C30 C31 1.498(9) .
C30 H30A 0.9900 .
C30 H30B 0.9900 .
C32 H32A 0.9800 .
C32 H32B 0.9800 .
C32 H32C 0.9800 .
C33 H33A 0.9800 .
C33 H33B 0.9800 .
C33 H33C 0.9800 .
C34 C35' 1.254(12) .
C34 C35 1.261(12) .
C34 H34 0.9500 .
C34 H34' 0.9500 .
C35 H35A 0.9500 .
C35 H35B 0.9500 .
C35' H35C 0.9500 .
C35' H35D 0.9500 .
C36 H36A 0.9800 .
C36 H36B 0.9800 .
C36 H36C 0.9800 .
C37 H37 0.9500 .
C38 C39 1.359(9) .
C38 H38 0.9500 .
C39 C40 1.500(9) .
C40 H40A 0.9800 .
C40 H40B 0.9800 .
C40 H40C 0.9800 .
Sb1A F3A 1.859(3) .
Sb1A F4A 1.859(3) .
Sb1A F1A 1.861(3) .
Sb1A F5A 1.862(3) .
Sb1A F2A 1.862(3) .
Sb1A F6A 1.866(3) .
Sb1' F4A' 1.837(6) .
Sb1' F6A' 1.838(6) .
Sb1' F5A' 1.840(6) .
Sb1' F2A' 1.884(7) .
Sb1' F3A' 1.885(7) .
Sb1' F1A' 1.886(7) .
Sb1B F1B' 1.818(12) 2_767
Sb1B F1B' 1.818(12) .
Sb1B F2B 1.856(4) 2_767
Sb1B F2B 1.856(4) .
Sb1B F2B' 1.856(14) 2_767
Sb1B F2B' 1.856(14) .
Sb1B F3B' 1.857(14) .
Sb1B F3B' 1.857(14) 2_767
Sb1B F1B 1.860(3) 2_767
Sb1B F1B 1.860(3) .
Sb1B F3B 1.863(4) 2_767
Sb1B F3B 1.863(4) .
N1C C5C 1.33(2) .
N1C C2C 1.39(2) .
N1C H1C 0.8800 .
C2C N3C 1.31(2) .
C2C H2C 0.9500 .
N3C C4C 1.33(3) .
N3C H3C 0.8800 .
C4C C5C 1.41(3) .
C4C H4C 0.9500 .
C5C C6C 1.51(2) .
C6C H6CA 0.9800 .
C6C H6CB 0.9800 .
C6C H6CC 0.9800 .

loop_
_geom_hbond_atom_site_label_D
_geom_hbond_atom_site_label_H
_geom_hbond_atom_site_label_A
_geom_hbond_distance_DH
_geom_hbond_distance_HA
_geom_hbond_distance_DA
_geom_hbond_angle_DHA
_geom_hbond_site_symmetry_A
N6 H6 O3 0.85(7) 1.94(7) 2.755(7) 160(6) 1_655
N6 H6 F4A' 0.85(7) 2.55(7) 3.001(11) 115(5) 1_645
C10 H10 F2A 0.95 2.58 3.513(8) 168.4 1_545
C26 H26A O4 0.99 2.27 3.254(8) 176.2 2_657
C30 H30B F3B 0.99 2.63 3.555(11) 156.0 2_667
C32 H32A F4A 0.98 2.47 3.225(10) 133.6 2_567
C32 H32A F3A' 0.98 2.54 3.355(16) 141.0 2_567
C37 H37 F3A 0.95 2.52 3.134(7) 122.6 1_645
C37 H37 F4A' 0.95 2.50 3.029(12) 114.9 1_645
C40 H40C F1B' 0.98 2.55 3.461(17) 154.8 .

loop_
_geom_torsion_atom_site_label_1
_geom_torsion_atom_site_label_2
_geom_torsion_atom_site_label_3
_geom_torsion_atom_site_label_4
_geom_torsion
C4 N1 C1 C20 -172.6(6)
Fe1 N1 C1 C20 11.5(8)
C4 N1 C1 C2 1.9(6)
Fe1 N1 C1 C2 -174.0(4)
N1 C1 C2 C3 -3.9(7)
C20 C1 C2 C3 170.6(6)
N1 C1 C2 C21 175.5(6)
C20 C1 C2 C21 -10.0(10)
C1 C2 C3 C4 4.2(7)
C21 C2 C3 C4 -175.2(6)
C1 C2 C3 C23 -176.7(6)
C21 C2 C3 C23 3.9(10)
C1 N1 C4 C5 -178.5(6)
Fe1 N1 C4 C5 -2.6(8)
C1 N1 C4 C3 0.8(6)
Fe1 N1 C4 C3 176.6(4)
C2 C3 C4 N1 -3.2(7)
C23 C3 C4 N1 177.6(5)
C2 C3 C4 C5 176.0(6)
C23 C3 C4 C5 -3.2(9)
N1 C4 C5 C6 3.4(9)
C3 C4 C5 C6 -175.8(5)
C9 N2 C6 C5 174.3(5)
Fe1 N2 C6 C5 -4.4(8)
C9 N2 C6 C7 -3.9(6)
Fe1 N2 C6 C7 177.5(4)
C4 C5 C6 N2 0.3(9)
C4 C5 C6 C7 178.1(6)
N2 C6 C7 C8 3.5(7)
C5 C6 C7 C8 -174.7(5)
N2 C6 C7 C24 -177.8(5)
C5 C6 C7 C24 4.0(9)
C6 C7 C8 C9 -1.6(6)
C24 C7 C8 C9 179.7(6)
C6 C7 C8 C25 178.9(6)
C24 C7 C8 C25 0.3(10)
C6 N2 C9 C10 -176.8(5)
Fe1 N2 C9 C10 1.9(8)
C6 N2 C9 C8 2.8(6)
Fe1 N2 C9 C8 -178.5(4)
C7 C8 C9 N2 -0.7(7)
C25 C8 C9 N2 178.8(5)
C7 C8 C9 C10 178.9(5)
C25 C8 C9 C10 -1.6(9)
N2 C9 C10 C11 -9.6(9)
C8 C9 C10 C11 170.8(6)
C9 C10 C11 N3 2.3(9)
C9 C10 C11 C12 -173.0(6)
C14 N3 C11 C10 -176.9(5)
Fe1 N3 C11 C10 11.9(8)
C14 N3 C11 C12 -1.1(6)
Fe1 N3 C11 C12 -172.2(4)
C10 C11 C12 C13 175.5(6)
N3 C11 C12 C13 -0.3(7)
C10 C11 C12 C29 -6.6(9)
N3 C11 C12 C29 177.5(5)
C11 C12 C13 C14 1.5(7)
C29 C12 C13 C14 -176.3(6)
C11 C12 C13 C33 179.6(6)
C29 C12 C13 C33 1.8(11)
C11 N3 C14 C15 -175.6(6)
Fe1 N3 C14 C15 -4.7(9)
C11 N3 C14 C13 2.0(6)
Fe1 N3 C14 C13 172.9(4)
C12 C13 C14 C15 175.3(6)
C33 C13 C14 C15 -2.9(10)
C12 C13 C14 N3 -2.3(7)
C33 C13 C14 N3 179.5(5)
N3 C14 C15 C16 3.0(11)
C13 C14 C15 C16 -174.2(6)
C19 N4 C16 C15 176.4(6)
Fe1 N4 C16 C15 -5.6(9)
C19 N4 C16 C17 -0.7(7)
Fe1 N4 C16 C17 177.3(4)
C14 C15 C16 N4 2.4(11)
C14 C15 C16 C17 178.9(6)
N4 C16 C17 C18 1.2(7)
C15 C16 C17 C18 -175.8(6)
N4 C16 C17 C34 -177.8(6)
C15 C16 C17 C34 5.2(11)
C16 C17 C18 C19 -1.2(7)
C34 C17 C18 C19 177.7(7)
C16 C17 C18 C36 -178.7(6)
C34 C17 C18 C36 0.2(12)
C16 N4 C19 C20 -177.7(6)
Fe1 N4 C19 C20 4.2(8)
C16 N4 C19 C18 0.0(6)
Fe1 N4 C19 C18 -178.1(4)
C17 C18 C19 C20 178.5(6)
C36 C18 C19 C20 -3.8(10)
C17 C18 C19 N4 0.8(7)
C36 C18 C19 N4 178.5(6)
N4 C19 C20 C1 -6.9(10)
C18 C19 C20 C1 175.8(6)
N1 C1 C20 C19 -1.5(10)
C2 C1 C20 C19 -175.2(6)
C3 C2 C21 C22 142.6(8)
C1 C2 C21 C22 -36.6(12)
C7 C8 C25 C26 116.2(7)
C9 C8 C25 C26 -63.1(8)
C8 C25 C26 C27 -177.2(6)
C28 O2 C27 O1' -31(3)
C28 O2 C27 O1 11(2)
C28 O2 C27 C26 178.8(6)
C25 C26 C27 O1' 54(2)
C25 C26 C27 O1 14(2)
C25 C26 C27 O2 -153.2(6)
C13 C12 C29 C30 -103.6(8)
C11 C12 C29 C30 79.0(8)
C12 C29 C30 C31 177.5(6)
C32 O4 C31 O3 -3.6(11)
C32 O4 C31 C30 175.6(7)
C29 C30 C31 O3 -5.8(10)
C29 C30 C31 O4 175.0(6)
C18 C17 C34 C35' -140(2)
C16 C17 C34 C35' 39(2)
C18 C17 C34 C35 22.8(14)
C16 C17 C34 C35 -158.5(9)
C38 N5 C37 N6 -1.6(7)
Fe1 N5 C37 N6 178.9(4)
C39 N6 C37 N5 1.2(7)
C37 N5 C38 C39 1.5(7)
Fe1 N5 C38 C39 -179.0(4)
N5 C38 C39 N6 -0.8(7)
N5 C38 C39 C40 -178.7(7)
C37 N6 C39 C38 -0.2(7)
C37 N6 C39 C40 178.0(7)
C5C N1C C2C N3C -7(2)
N1C C2C N3C C4C 8.8(19)
C2C N3C C4C C5C -7(2)
C2C N1C C5C C4C 3(2)
C2C N1C C5C C6C -174.8(19)
N3C C4C C5C N1C 3(2)
N3C C4C C5C C6C -179.6(19)
